data_4328047
loop_
_publ_author_name
'Ralf Haiges'
'Martin Rahm'
'David A. Dixon'
'Edward B. Garner'
'Karl O. Christe'

_publ_contact_author_address
;Loker Research Institute and Department of Chemistry
University of Southern California
Los Angeles, CA 90089-1661
USA
;
_publ_contact_author_email haiges@usc.edu
_publ_contact_author_name 'Ralf Haiges'
_publ_section_title
;
 Binary Group 15 Polyazides. Structural Characterization of [Bi(N3)4]-,
 [Bi(N3)5]2-, [bipy.Bi(N3)5]2-, [Bi(N3)6]3-, bipy.As(N3)3, bipy.Sb(N3)3,
 and [(bipy)2.Bi(N3)3]2and on the Lone Pair Activation of Valence
 Electrons
;
_journal_name_full 'Inorganic Chemistry'
_journal_page_first 1127
_journal_page_last 1141
_journal_paper_doi 10.1021/ic202307a
_journal_volume 51
_journal_year 2012
_chemical_formula_moiety 'C10 H8 N11 Sb'
_chemical_formula_sum 'C10 H8 N11 Sb'
_chemical_formula_weight 404.02
_space_group_IT_number 14
_space_group_name_Hall '-P 2ybc'
_symmetry_cell_setting monoclinic
_symmetry_space_group_name_Hall '-P 2ybc'
_symmetry_space_group_name_H-M 'P 1 21/c 1'
_atom_sites_solution_hydrogens geom
_atom_sites_solution_primary direct
_atom_sites_solution_secondary difmap
_audit_creation_method SHELXL-97
_cell_angle_alpha 90.00
_cell_angle_beta 107.2700(10)
_cell_angle_gamma 90.00
_cell_formula_units_Z 4
_cell_length_a 7.23230(10)
_cell_length_b 18.6697(2)
_cell_length_c 10.50710(10)
_cell_measurement_reflns_used 9064
_cell_measurement_temperature 100(2)
_cell_measurement_theta_max 33.25
_cell_measurement_theta_min 2.98
_cell_volume 1354.76(3)
_computing_cell_refinement 'Bruker APEX2 v2010.11-3'
_computing_data_collection 'Bruker APEX2 v2010.11-3'
_computing_data_reduction 'Bruker SAINT V7.68A'
_computing_molecular_graphics 'Bruker SHELXTL'
_computing_publication_material 'Bruker SHELXTL'
_computing_structure_refinement 'SHELXL-97 (Sheldrick, 2008)'
_computing_structure_solution 'SHELXS-97 (Sheldrick, 2008)'
_diffrn_ambient_temperature 100(2)
_diffrn_measured_fraction_theta_full 1.000
_diffrn_measured_fraction_theta_max 0.999
_diffrn_measurement_device_type 'APEX II CCD'
_diffrn_measurement_method '\f and \w scans'
_diffrn_radiation_monochromator 'TRIUMPH curved crystal'
_diffrn_radiation_source 'fine-focus sealed tube'
_diffrn_radiation_type MoK\a
_diffrn_radiation_wavelength 0.71073
_diffrn_reflns_av_R_equivalents 0.0382
_diffrn_reflns_av_sigmaI/netI 0.0136
_diffrn_reflns_limit_h_max 11
_diffrn_reflns_limit_h_min -11
_diffrn_reflns_limit_k_max 28
_diffrn_reflns_limit_k_min -28
_diffrn_reflns_limit_l_max 16
_diffrn_reflns_limit_l_min -16
_diffrn_reflns_number 90100
_diffrn_reflns_theta_full 27.50
_diffrn_reflns_theta_max 33.29
_diffrn_reflns_theta_min 2.18
_exptl_absorpt_coefficient_mu 2.054
_exptl_absorpt_correction_T_max 0.8210
_exptl_absorpt_correction_T_min 0.5419
_exptl_absorpt_correction_type multi-scan
_exptl_absorpt_process_details 'Bruker SADABS V2008/1'
_exptl_crystal_colour colorless
_exptl_crystal_density_diffrn 1.981
_exptl_crystal_description prism
_exptl_crystal_F_000 784
_exptl_crystal_size_max 0.34
_exptl_crystal_size_mid 0.22
_exptl_crystal_size_min 0.10
_refine_diff_density_max 0.472
_refine_diff_density_min -0.521
_refine_diff_density_rms 0.076
_refine_ls_extinction_method none
_refine_ls_goodness_of_fit_ref 1.068
_refine_ls_hydrogen_treatment constr
_refine_ls_matrix_type full
_refine_ls_number_parameters 199
_refine_ls_number_reflns 5228
_refine_ls_number_restraints 0
_refine_ls_restrained_S_all 1.068
_refine_ls_R_factor_all 0.0185
_refine_ls_R_factor_gt 0.0148
_refine_ls_shift/su_max 0.003
_refine_ls_shift/su_mean 0.000
_refine_ls_structure_factor_coef Fsqd
_refine_ls_weighting_details 'calc w=1/[\s^2^(Fo^2^)+(0.0141P)^2^+0.6672P] where P=(Fo^2^+2Fc^2^)/3'
_refine_ls_weighting_scheme calc
_refine_ls_wR_factor_gt 0.0343
_refine_ls_wR_factor_ref 0.0356
_reflns_number_gt 4732
_reflns_number_total 5228
_reflns_threshold_expression >2sigma(I)
_cod_data_source_file ic202307a_si_002_2.cif
_cod_data_source_block C10H8N11Sb
_cod_original_sg_symbol_H-M 'P 21/c'
_cod_database_code 4328047

loop_
_symmetry_equiv_pos_as_xyz
'x, y, z'
'-x, y+1/2, -z+1/2'
'-x, -y, -z'
'x, -y-1/2, z-1/2'

loop_
_atom_site_label
_atom_site_type_symbol
_atom_site_fract_x
_atom_site_fract_y
_atom_site_fract_z
_atom_site_U_iso_or_equiv
_atom_site_adp_type
_atom_site_occupancy
_atom_site_symmetry_multiplicity
_atom_site_calc_flag
_atom_site_refinement_flags
Sb1 Sb 0.365061(10) 0.599541(4) 0.142151(7) 0.01095(2) Uani 1 1 d .
N1 N 0.32155(17) 0.70906(6) 0.07702(10) 0.0204(2) Uani 1 1 d .
N2 N 0.26552(15) 0.72190(5) -0.04177(10) 0.01725(18) Uani 1 1 d .
N3 N 0.2117(2) 0.73789(7) -0.15152(12) 0.0295(3) Uani 1 1 d .
N4 N 0.60094(13) 0.51309(5) 0.30720(9) 0.01210(15) Uani 1 1 d .
N5 N 0.61955(13) 0.65649(5) 0.32739(9) 0.01243(16) Uani 1 1 d .
N6 N 0.20216(14) 0.57113(6) -0.06531(10) 0.01639(17) Uani 1 1 d .
N7 N 0.02894(14) 0.56354(5) -0.09862(9) 0.01272(16) Uani 1 1 d .
N8 N -0.13658(15) 0.55559(6) -0.13828(10) 0.01908(19) Uani 1 1 d .
N9 N 0.58306(14) 0.58971(5) 0.05146(9) 0.01427(17) Uani 1 1 d .
N10 N 0.75124(14) 0.59188(5) 0.12099(9) 0.01296(16) Uani 1 1 d .
N11 N 0.91213(15) 0.59410(6) 0.17780(11) 0.01874(19) Uani 1 1 d .
C1 C 0.59052(15) 0.44213(6) 0.28807(11) 0.01345(18) Uani 1 1 d .
H1 H 0.5244 0.4242 0.2020 0.016 Uiso 1 1 calc R
C2 C 0.67297(17) 0.39378(6) 0.38964(12) 0.01554(19) Uani 1 1 d .
H2 H 0.6669 0.3437 0.3730 0.019 Uiso 1 1 calc R
C3 C 0.76449(17) 0.42048(6) 0.51626(11) 0.01570(19) Uani 1 1 d .
H3 H 0.8192 0.3887 0.5882 0.019 Uiso 1 1 calc R
C4 C 0.77514(16) 0.49400(6) 0.53657(11) 0.01476(19) Uani 1 1 d .
H4 H 0.8368 0.5132 0.6225 0.018 Uiso 1 1 calc R
C5 C 0.69399(15) 0.53930(6) 0.42891(10) 0.01166(17) Uani 1 1 d .
C6 C 0.71186(15) 0.61851(6) 0.43800(10) 0.01175(17) Uani 1 1 d .
C7 C 0.64744(17) 0.72772(6) 0.32755(11) 0.01540(19) Uani 1 1 d .
H7 H 0.5830 0.7541 0.2497 0.018 Uiso 1 1 calc R
C8 C 0.76582(17) 0.76442(6) 0.43599(12) 0.0170(2) Uani 1 1 d .
H8 H 0.7852 0.8146 0.4316 0.020 Uiso 1 1 calc R
C9 C 0.85536(17) 0.72624(6) 0.55110(11) 0.0171(2) Uani 1 1 d .
H9 H 0.9344 0.7500 0.6280 0.020 Uiso 1 1 calc R
C10 C 0.82755(17) 0.65273(6) 0.55209(11) 0.01592(19) Uani 1 1 d .
H10 H 0.8871 0.6257 0.6302 0.019 Uiso 1 1 calc R

loop_
_atom_site_aniso_label
_atom_site_aniso_U_11
_atom_site_aniso_U_22
_atom_site_aniso_U_33
_atom_site_aniso_U_23
_atom_site_aniso_U_13
_atom_site_aniso_U_12
Sb1 0.00930(3) 0.01345(3) 0.00945(3) -0.00009(2) 0.00176(2) 0.00098(2)
N1 0.0286(5) 0.0148(4) 0.0132(4) -0.0006(3) -0.0008(4) 0.0061(4)
N2 0.0178(4) 0.0166(4) 0.0156(4) 0.0007(3) 0.0023(3) 0.0022(3)
N3 0.0357(7) 0.0323(6) 0.0174(5) 0.0065(4) 0.0029(5) 0.0021(5)
N4 0.0118(4) 0.0132(4) 0.0105(4) -0.0004(3) 0.0021(3) -0.0005(3)
N5 0.0127(4) 0.0130(4) 0.0106(4) -0.0009(3) 0.0020(3) 0.0013(3)
N6 0.0134(4) 0.0216(5) 0.0133(4) -0.0030(3) 0.0027(3) -0.0017(3)
N7 0.0160(4) 0.0122(4) 0.0095(4) -0.0012(3) 0.0031(3) 0.0007(3)
N8 0.0141(4) 0.0253(5) 0.0163(4) -0.0039(4) 0.0021(3) 0.0003(4)
N9 0.0115(4) 0.0198(4) 0.0113(4) -0.0008(3) 0.0029(3) 0.0001(3)
N10 0.0136(4) 0.0136(4) 0.0123(4) -0.0010(3) 0.0048(3) 0.0004(3)
N11 0.0129(4) 0.0247(5) 0.0176(4) -0.0034(4) 0.0030(3) 0.0000(4)
C1 0.0134(4) 0.0139(4) 0.0122(4) -0.0016(3) 0.0025(4) -0.0018(3)
C2 0.0164(5) 0.0135(5) 0.0160(5) -0.0004(4) 0.0037(4) -0.0009(4)
C3 0.0172(5) 0.0147(4) 0.0138(5) 0.0029(4) 0.0024(4) 0.0003(4)
C4 0.0164(5) 0.0159(5) 0.0104(4) 0.0009(4) 0.0015(4) 0.0000(4)
C5 0.0110(4) 0.0132(4) 0.0104(4) -0.0006(3) 0.0027(3) -0.0007(3)
C6 0.0113(4) 0.0132(4) 0.0105(4) -0.0009(3) 0.0029(3) -0.0002(3)
C7 0.0180(5) 0.0117(4) 0.0150(5) 0.0002(4) 0.0027(4) 0.0013(4)
C8 0.0191(5) 0.0133(5) 0.0177(5) -0.0025(4) 0.0041(4) -0.0010(4)
C9 0.0178(5) 0.0166(5) 0.0151(5) -0.0042(4) 0.0022(4) -0.0028(4)
C10 0.0176(5) 0.0166(5) 0.0114(4) -0.0011(4) 0.0010(4) -0.0016(4)

loop_
_atom_type_symbol
_atom_type_description
_atom_type_scat_dispersion_real
_atom_type_scat_dispersion_imag
_atom_type_scat_source
C C 0.0033 0.0016 'International Tables Vol C Tables 4.2.6.8 and 6.1.1.4'
H H 0.0000 0.0000 'International Tables Vol C Tables 4.2.6.8 and 6.1.1.4'
N N 0.0061 0.0033 'International Tables Vol C Tables 4.2.6.8 and 6.1.1.4'
Sb Sb -0.5866 1.5461 'International Tables Vol C Tables 4.2.6.8 and 6.1.1.4'

loop_
_geom_angle_atom_site_label_1
_geom_angle_atom_site_label_2
_geom_angle_atom_site_label_3
_geom_angle
N9 Sb1 N1 89.84(4)
N9 Sb1 N6 77.39(4)
N1 Sb1 N6 85.96(4)
N9 Sb1 N5 84.87(3)
N1 Sb1 N5 81.19(4)
N6 Sb1 N5 158.09(3)
N9 Sb1 N4 79.30(3)
N1 Sb1 N4 143.86(4)
N6 Sb1 N4 124.06(3)
N5 Sb1 N4 63.69(3)
N2 N1 Sb1 119.14(8)
N3 N2 N1 176.14(13)
C1 N4 C5 119.45(9)
C1 N4 Sb1 121.16(7)
C5 N4 Sb1 116.82(7)
C7 N5 C6 118.72(10)
C7 N5 Sb1 119.99(7)
C6 N5 Sb1 120.61(7)
N7 N6 Sb1 121.20(8)
N8 N7 N6 175.86(11)
N10 N9 Sb1 118.68(7)
N11 N10 N9 175.10(11)
N4 C1 C2 122.36(10)
N4 C1 H1 118.8
C2 C1 H1 118.8
C1 C2 C3 118.40(10)
C1 C2 H2 120.8
C3 C2 H2 120.8
C4 C3 C2 119.38(10)
C4 C3 H3 120.3
C2 C3 H3 120.3
C3 C4 C5 118.96(10)
C3 C4 H4 120.5
C5 C4 H4 120.5
N4 C5 C4 121.39(10)
N4 C5 C6 115.59(9)
C4 C5 C6 122.96(10)
N5 C6 C10 120.91(10)
N5 C6 C5 117.03(9)
C10 C6 C5 121.96(10)
N5 C7 C8 123.06(11)
N5 C7 H7 118.5
C8 C7 H7 118.5
C7 C8 C9 118.50(11)
C7 C8 H8 120.8
C9 C8 H8 120.8
C8 C9 C10 118.91(10)
C8 C9 H9 120.5
C10 C9 H9 120.5
C9 C10 C6 119.82(11)
C9 C10 H10 120.1
C6 C10 H10 120.1

loop_
_geom_bond_atom_site_label_1
_geom_bond_atom_site_label_2
_geom_bond_distance
Sb1 N9 2.0783(9)
Sb1 N1 2.1495(10)
Sb1 N6 2.2127(10)
Sb1 N5 2.4858(9)
Sb1 N4 2.6011(9)
N1 N2 1.2162(14)
N2 N3 1.1418(15)
N4 C1 1.3388(14)
N4 C5 1.3479(13)
N5 C7 1.3450(14)
N5 C6 1.3559(14)
N6 N7 1.2049(13)
N7 N8 1.1543(14)
N9 N10 1.2195(13)
N10 N11 1.1400(14)
C1 C2 1.3898(16)
C1 H1 0.9500
C2 C3 1.3906(16)
C2 H2 0.9500
C3 C4 1.3878(16)
C3 H3 0.9500
C4 C5 1.3946(15)
C4 H4 0.9500
C5 C6 1.4850(15)
C6 C10 1.3963(15)
C7 C8 1.3862(16)
C7 H7 0.9500
C8 C9 1.3875(17)
C8 H8 0.9500
C9 C10 1.3877(16)
C9 H9 0.9500
C10 H10 0.9500
